data_1529316
loop_
_publ_author_name
'Villanueva, Omar'
'Weldy, Nina Mace'
'Blakey, Simon B.'
'MacBeth, Cora E.'

_publ_section_title
;
 Cobalt catalyzed sp3C--H amination utilizing aryl azides
;
_journal_issue 11
_journal_name_full 'Chem. Sci.'
_journal_page_first 6672
_journal_paper_doi 10.1039/C5SC01162K
_journal_volume 6
_journal_year 2015
_chemical_formula_moiety '2.5(C20.83 H14.42 Co0.8 N2.4 O1.6), 2(C8 H20 N), 0.5(C4 H6 N2)'
_chemical_formula_sum 'C70 H79 Co2 N9 O4'
_chemical_formula_weight 1228.28
_space_group_crystal_system trigonal
_space_group_IT_number 154
_space_group_name_Hall 'P 32 2"'
_space_group_name_H-M_alt 'P 32 2 1'
_symmetry_space_group_name_Hall 'P 32 2"'
_symmetry_space_group_name_H-M 'P 32 2 1'
_atom_sites_solution_hydrogens geom
_atom_sites_solution_primary direct
_audit_creation_date 2015-03-19
_audit_creation_method
;
Olex2 1.2-beta
(compiled 2015.01.26 svn.r3150 for OlexSys, GUI svn.r4998)
;
_audit_update_record
;
2015-03-31 deposited with the CCDC.
2015-07-22 downloaded from the CCDC.
;
_cell_angle_alpha 90
_cell_angle_beta 90
_cell_angle_gamma 120
_cell_formula_units_Z 3
_cell_length_a 14.064(3)
_cell_length_b 14.064(3)
_cell_length_c 27.143(5)
_cell_measurement_reflns_used 9106
_cell_measurement_temperature 110(2)
_cell_measurement_theta_max 25.595
_cell_measurement_theta_min 2.247
_cell_volume 4649.5(16)
_computing_cell_refinement 'SAINT v8.34A (Bruker, 2013)'
_computing_data_collection 'APEX2 v2014.1-1 (Bruker, 2014)'
_computing_data_reduction 'SAINT v8.34A (Bruker, 2013)'
_computing_molecular_graphics 'Olex2 (Dolomanov et al., 2009)'
_computing_publication_material 'Olex2 (Dolomanov et al., 2009)'
_computing_structure_refinement 'SHELXL-97 (Sheldrick, 2008)'
_computing_structure_solution 'SHELXS-97 (Sheldrick, 2008)'
_diffrn_ambient_temperature 110(2)
_diffrn_detector_area_resol_mean 512
_diffrn_measured_fraction_theta_full 1.000
_diffrn_measured_fraction_theta_max 1.000
_diffrn_measurement_device_type 'Bruker APEX-II CCD'
_diffrn_measurement_method '\f and \w scans'
_diffrn_radiation_monochromator graphite
_diffrn_radiation_type MoK\a
_diffrn_radiation_wavelength 0.71073
_diffrn_reflns_av_R_equivalents 0.0553
_diffrn_reflns_av_unetI/netI 0.0487
_diffrn_reflns_laue_measured_fraction_full 1.000
_diffrn_reflns_laue_measured_fraction_max 1.000
_diffrn_reflns_limit_h_max 15
_diffrn_reflns_limit_h_min -15
_diffrn_reflns_limit_k_max 7
_diffrn_reflns_limit_k_min -15
_diffrn_reflns_limit_l_max 30
_diffrn_reflns_limit_l_min -28
_diffrn_reflns_number 20628
_diffrn_reflns_point_group_measured_fraction_full 1.000
_diffrn_reflns_point_group_measured_fraction_max 1.000
_diffrn_reflns_theta_full 23.256
_diffrn_reflns_theta_max 23.256
_diffrn_reflns_theta_min 1.672
_diffrn_source 'fine-focus sealed tube'
_diffrn_source_current 30
_diffrn_source_voltage 45
_diffrn_standards_number 0
_exptl_absorpt_coefficient_mu 0.592
_exptl_absorpt_correction_T_max 0.7453
_exptl_absorpt_correction_T_min 0.5274
_exptl_absorpt_correction_type multi-scan
_exptl_absorpt_process_details
;
SADABS-2014/5 (Bruker,2014/5) was used for absorption correction.
wR2(int) was 0.0720 before and 0.0529 after correction.
The Ratio of minimum to maximum transmission is 0.7076.
The \l/2 correction factor is 0.00150.
;
_exptl_crystal_colour black
_exptl_crystal_colour_primary black
_exptl_crystal_density_diffrn 1.316
_exptl_crystal_description prism
_exptl_crystal_F_000 1944
_exptl_crystal_size_max 0.4
_exptl_crystal_size_mid 0.351
_exptl_crystal_size_min 0.285
_refine_diff_density_max 0.412
_refine_diff_density_min -0.429
_refine_diff_density_rms 0.065
_refine_ls_abs_structure_details
;
 Refined as an inversion twin.
;
_refine_ls_abs_structure_Flack 0.51(8)
_refine_ls_extinction_method none
_refine_ls_goodness_of_fit_ref 1.052
_refine_ls_hydrogen_treatment constr
_refine_ls_matrix_type full
_refine_ls_number_parameters 487
_refine_ls_number_reflns 4466
_refine_ls_number_restraints 444
_refine_ls_restrained_S_all 1.055
_refine_ls_R_factor_all 0.1305
_refine_ls_R_factor_gt 0.0814
_refine_ls_shift/su_max 0.001
_refine_ls_shift/su_mean 0.000
_refine_ls_structure_factor_coef Fsqd
_refine_ls_weighting_details 'w=1/[\s^2^(Fo^2^)+(0.1170P)^2^+6.2454P] where P=(Fo^2^+2Fc^2^)/3'
_refine_ls_weighting_scheme calc
_refine_ls_wR_factor_gt 0.2058
_refine_ls_wR_factor_ref 0.2493
_reflns_Friedel_coverage 0.756
_reflns_friedel_fraction_full 1.000
_reflns_friedel_fraction_max 1.000
_reflns_number_gt 2703
_reflns_number_total 4466
_reflns_threshold_expression 'I > 2\s(I)'
_cod_data_source_file c5sc01162k2.cif
_cod_data_source_block ov158
_cod_depositor_comments 'Adding full bibliography for 1529314--1529316.cif.'
_cod_original_cell_volume 4649(2)
_cod_database_code 1529316
_shelx_space_group_comment
;
The symmetry employed for this shelxl refinement is uniquely defined
by the following loop, which should always be used as a source of
symmetry information in preference to the above space-group names.
They are only intended as comments.
;
_olex2_refinement_description
;
1. Twinned data refinement
 Scales: 0.49(8) 0.51(8)
2. Fixed Uiso
 At 1.2 times of:
  All C(H) groups, All C(H,H) groups
 At 1.5 times of:
  All C(H,H,H) groups
3. Restrained distances
 N4-C29 \\sim N4-C31 \\sim N4-C33 \\sim N4-C27
 with sigma of 0.005
 C22B-C17B \\sim C18B-C17B \\sim C19B-C18B \\sim C21B-C20B \\sim C22B-C21B
\\sim C19B-C20B
 with sigma of 0.002
 C9B-C10B \\sim C8B-C13B \\sim C13B-C12B \\sim C12B-C11B \\sim C11B-C10B
 with sigma of 0.005
 C18A-C17A \\sim C19A-C18A \\sim C21A-C20A \\sim C22A-C21A \\sim C22A-C17A
\\sim C20A-C19A
 with sigma of 0.005
 O2A-C16A \\sim O2B-C16B
 with sigma of 0.005
 C17A-C16A \\sim C17B-C16B
 with sigma of 0.005
 N1A-C14A \\sim N3A-C15A
 with sigma of 0.005
 C6A-C5A \\sim C5A-C4A
 with sigma of 0.005
4. Restrained planarity
 C17B, C18B, C19B, C20B, C21B, C22B
 with sigma of 0.002
 C16A, C17A, C18A, C19A, C20A, C21A, C22A
 with sigma of 0.005
 C14A, C15A, C23A, C24A, C25A, C26A
 with sigma of 0.005
5. Uiso/Uaniso restraints and constraints
Uanis(C20A) \\sim Ueq: with sigma of 0.01 and sigma for terminal atoms of 0.02
Uanis(C17A) \\sim Ueq: with sigma of 0.005 and sigma for terminal atoms of 0.01
Uanis(C25A) \\sim Ueq: with sigma of 0.005 and sigma for terminal atoms of 0.01
Uanis(C2A) \\sim Ueq: with sigma of 0.003 and sigma for terminal atoms of 0.006
Uanis(C18A) \\sim Ueq: with sigma of 0.003 and sigma for terminal atoms of 0.006
Uanis(C2S) \\sim Ueq: with sigma of 0.005 and sigma for terminal atoms of 0.01
Uanis(Co2B) \\sim Ueq: with sigma of 0.005 and sigma for terminal atoms of 0.01
Uanis(C8B) \\sim Ueq: with sigma of 0.005 and sigma for terminal atoms of 0.01
Uanis(C16A) = Uanis(C16B)
Uanis(C1A) = Uanis(C1B)
Uanis(C2A) = Uanis(C2B)
Uanis(N2A) = Uanis(N2B)
Uanis(O1A) = Uanis(O1B)
Uanis(C3A) = Uanis(C3B)
Uanis(C7A) = Uanis(C7B)
Uanis(C8A) = Uanis(C8B)
Uanis(Co2A) = Uanis(Co2B)
Uanis(C4A) = Uanis(C4B)
Uanis(C6A) = Uanis(C6B)
Uanis(C9A) = Uanis(C9B)
Uanis(C13A) = Uanis(C13B)
Uanis(N1A) = Uanis(N1B)
Uanis(Co1A) = Uanis(Co1B)
Uanis(C5A) = Uanis(C5B)
Uanis(C10A) = Uanis(C10B)
Uanis(C12A) = Uanis(C12B)
Uanis(C14A) = Uanis(C14B)
Uanis(N3A) = Uanis(N3B)
Uanis(C11A) = Uanis(C11B)
Uanis(C15A) = Uanis(C15B)
Uanis(C26A) = Uanis(C26B)
Uanis(C23A) = Uanis(C23B)
Uanis(C25A) = Uanis(C25B)
Uanis(C17A) = Uanis(C17B)
Uanis(O2A) = Uanis(O2B)
Uanis(C24A) = Uanis(C24B)
Uanis(C18A) = Uanis(C18B)
Uanis(C22A) = Uanis(C22B)
Uanis(C19A) = Uanis(C19B)
Uanis(C21A) = Uanis(C21B)
Uanis(C20A) = Uanis(C20B)
6. Rigid body (RIGU) restrains
 C33, C34, N4
 with sigma for 1-2 distances of 0.002 and sigma for 1-3 distances of 0.002
 C14A, C15A, N3A
 with sigma for 1-2 distances of 0.002 and sigma for 1-3 distances of 0.002
 N3A, C16A
 with sigma for 1-2 distances of 0.002 and sigma for 1-3 distances of 0.002
 C16A, C17A
 with sigma for 1-2 distances of 0.002 and sigma for 1-3 distances of 0.002
 N3A, C16A, O2A, C17A
 with sigma for 1-2 distances of 0.002 and sigma for 1-3 distances of 0.002
 C17A, C18A, C22A
 with sigma for 1-2 distances of 0.002 and sigma for 1-3 distances of 0.002
 C18A, C19A, C20A, C21A, C22A
 with sigma for 1-2 distances of 0.002 and sigma for 1-3 distances of 0.002
 C14A, C15A, C23A, C24A, C25A, C26A
 with sigma for 1-2 distances of 0.002 and sigma for 1-3 distances of 0.002
 C8A, C9A, C10A, C11A, C12A, C13A
 with sigma for 1-2 distances of 0.002 and sigma for 1-3 distances of 0.002
 C1A, O1A, C2A, C3A, C4A, C5A, C6A, C7A
 with sigma for 1-2 distances of 0.002 and sigma for 1-3 distances of 0.002
 C2S, N3S, C1S
 with sigma for 1-2 distances of 0.002 and sigma for 1-3 distances of 0.002
7. Same fragment restrains
{Co2B, N2B, C1B, O1B, C2B, C3B, C4B, C5B, C6B, C7B, C8B, C9B, C10B, C11B, C12B,
C13B, N1B, Co1B, C14B, C15B, C23B, C24B, C25B, C26B, N3B, C16B, O2B, C17B,
C18B, C19B, C20B, C21B, C22B} sigma for 1-2: 0.002, 1-3: 0.002
as
{Co2A, N2A, C1A, O1A, C2A, C3A, C4A, C5A, C6A, C7A, C8A, C9A, C10A, C11A, C12A,
C13A, N1A, Co1A, C14A, C15A, C23A, C24A, C25A, C26A, N3A, C16A, O2A, C17A,
C18A, C19A, C20A, C21A, C22A}
8. Others
 Sof(N2B)=Sof(C1B)=Sof(O1B)=Sof(C2B)=Sof(C3B)=Sof(H3B)=Sof(C4B)=Sof(H4B)=
 Sof(C5B)=Sof(H5B)=Sof(C6B)=Sof(H6B)=Sof(C7B)=Sof(H7B)=Sof(C8B)=Sof(C9B)=
 Sof(C10B)=Sof(H10B)=Sof(C11B)=Sof(H11B)=Sof(C12B)=Sof(H12B)=Sof(C13B)=
 Sof(H13B)=Sof(N1B)=Sof(C14B)=Sof(C15B)=Sof(C23B)=Sof(H23B)=Sof(C24B)=Sof(H24B)=
 Sof(C25B)=Sof(H25B)=Sof(C26B)=Sof(H26B)=Sof(N3B)=Sof(C16B)=Sof(O2B)=Sof(C17B)=
 Sof(C18B)=Sof(H18B)=Sof(C19B)=Sof(H19B)=Sof(C20B)=Sof(H20B)=Sof(C21B)=
 Sof(H21B)=Sof(C22B)=Sof(H22B)=1-FVAR(1)
 Sof(Co2B)=Sof(Co1B)=0.5*(1-FVAR(2))
 Sof(Co2A)=Sof(Co1A)=0.5*FVAR(2)
 Sof(N2A)=Sof(C1A)=Sof(O1A)=Sof(C2A)=Sof(C3A)=Sof(H3A)=Sof(C4A)=Sof(H4A)=
 Sof(C5A)=Sof(H5A)=Sof(C6A)=Sof(H6A)=Sof(C7A)=Sof(H7A)=Sof(C8A)=Sof(C9A)=
 Sof(C10A)=Sof(H10A)=Sof(C11A)=Sof(H11A)=Sof(C12A)=Sof(H12A)=Sof(C13A)=
 Sof(H13A)=Sof(N1A)=Sof(C14A)=Sof(C15A)=Sof(C23A)=Sof(H23A)=Sof(C24A)=Sof(H24A)=
 Sof(C25A)=Sof(H25A)=Sof(C26A)=Sof(H26A)=Sof(N3A)=Sof(C16A)=Sof(O2A)=Sof(C17A)=
 Sof(C18A)=Sof(H18A)=Sof(C19A)=Sof(H19A)=Sof(C20A)=Sof(H20A)=Sof(C21A)=
 Sof(H21A)=Sof(C22A)=Sof(H22A)=FVAR(1)
 Fixed Sof: H1SA(0.5) H1SB(0.5) H1SC(0.5)
9.a Secondary CH2 refined with riding coordinates:
 C27(H27A,H27B), C29(H29A,H29B), C31(H31A,H31B), C33(H33A,H33B)
9.b Aromatic/amide H refined with riding coordinates:
 C3A(H3A), C4A(H4A), C5A(H5A), C6A(H6A), C7A(H7A), C10A(H10A), C11A(H11A),
 C12A(H12A), C13A(H13A), C23A(H23A), C24A(H24A), C25A(H25A), C26A(H26A),
 C18A(H18A), C19A(H19A), C20A(H20A), C21A(H21A), C22A(H22A), C3B(H3B), C4B(H4B),
  C5B(H5B), C6B(H6B), C7B(H7B), C10B(H10B), C11B(H11B), C12B(H12B), C13B(H13B),
 C23B(H23B), C24B(H24B), C25B(H25B), C26B(H26B), C18B(H18B), C19B(H19B),
 C20B(H20B), C21B(H21B), C22B(H22B)
9.c Idealised Me refined with everything fixed:
 C1S(H1SA,H1SB,H1SC)
9.d Idealised Me refined as rotating group:
 C28(H28A,H28B,H28C), C30(H30A,H30B,H30C), C32(H32A,H32B,H32C), C34(H34A,H34B,
 H34C)
;
_shelx_shelxl_version_number 2014/7
_olex2_submission_original_sample_id Ov-B5-158
_olex2_submission_special_instructions 'No special instructions were received'

loop_
_space_group_symop_operation_xyz
'x, y, z'
'-y, x-y, z+2/3'
'-x+y, -x, z+1/3'
'y, x, -z'
'-x, -x+y, -z+2/3'
'x-y, -y, -z+1/3'

loop_
_atom_site_label
_atom_site_type_symbol
_atom_site_fract_x
_atom_site_fract_y
_atom_site_fract_z
_atom_site_U_iso_or_equiv
_atom_site_adp_type
_atom_site_occupancy
_atom_site_site_symmetry_order
_atom_site_calc_flag
_atom_site_refinement_flags_posn
_atom_site_refinement_flags_adp
_atom_site_refinement_flags_occupancy
_atom_site_disorder_assembly
_atom_site_disorder_group
Co2A Co 0.2108(7) 0.0000 0.1667 0.0764(11) Uani 0.401(7) 2 d DS T P A 1
N2A N 0.0913(12) -0.1248(9) 0.1282(4) 0.078(3) Uani 0.401(7) 1 d D . . A 1
C1A C -0.0139(16) -0.1622(16) 0.1316(8) 0.108(5) Uani 0.401(7) 1 d D U . A 1
O1A O -0.0863(15) -0.244(2) 0.1038(9) 0.126(7) Uani 0.401(7) 1 d D U . A 1
C2A C -0.0580(16) -0.1368(18) 0.1768(7) 0.106(4) Uani 0.401(7) 1 d D U . A 1
C3A C -0.017(3) -0.141(4) 0.2219(8) 0.131(6) Uani 0.401(7) 1 d D U . A 1
H3A H 0.0366 -0.1610 0.2258 0.157 Uiso 0.401(7) 1 calc R . . A 1
C4A C -0.061(3) -0.112(5) 0.2620(9) 0.179(11) Uani 0.401(7) 1 d D U . A 1
H4A H -0.0296 -0.1055 0.2929 0.215 Uiso 0.401(7) 1 calc R . . A 1
C5A C -0.147(3) -0.094(4) 0.2587(10) 0.149(9) Uani 0.401(7) 1 d D U . A 1
H5A H -0.1721 -0.0738 0.2861 0.178 Uiso 0.401(7) 1 calc R . . A 1
C6A C -0.193(3) -0.106(4) 0.2140(11) 0.143(9) Uani 0.401(7) 1 d D U . A 1
H6A H -0.2560 -0.1005 0.2107 0.172 Uiso 0.401(7) 1 calc R . . A 1
C7A C -0.148(2) -0.128(3) 0.1728(10) 0.130(7) Uani 0.401(7) 1 d D U . A 1
H7A H -0.1806 -0.1358 0.1421 0.156 Uiso 0.401(7) 1 calc R . . A 1
C8A C 0.1372(14) -0.1519(13) 0.0869(6) 0.090(4) Uani 0.401(7) 1 d D U . A 1
C9A C 0.2479(14) -0.0788(13) 0.0768(4) 0.090(3) Uani 0.401(7) 1 d D U . A 1
C10A C 0.3079(19) -0.104(2) 0.0432(11) 0.116(6) Uani 0.401(7) 1 d D U . A 1
H10A H 0.3842 -0.0646 0.0424 0.139 Uiso 0.401(7) 1 calc R . . A 1
C11A C 0.248(2) -0.193(3) 0.0109(13) 0.137(7) Uani 0.401(7) 1 d D U . A 1
H11A H 0.2811 -0.2001 -0.0173 0.165 Uiso 0.401(7) 1 calc R . . A 1
C12A C 0.1381(19) -0.269(2) 0.0214(11) 0.123(8) Uani 0.401(7) 1 d D U . A 1
H12A H 0.1000 -0.3310 0.0015 0.148 Uiso 0.401(7) 1 calc R . . A 1
C13A C 0.085(2) -0.2531(16) 0.0618(9) 0.103(7) Uani 0.401(7) 1 d D U . A 1
H13A H 0.0167 -0.3088 0.0719 0.123 Uiso 0.401(7) 1 calc R . . A 1
N1A N 0.3110(11) 0.0145(9) 0.1106(3) 0.085(3) Uani 0.401(7) 1 d D . . A 1
Co1A Co 0.4004(7) 0.0000 0.1667 0.0880(12) Uani 0.401(7) 2 d DS T P A 1
C14A C 0.3794(13) 0.1165(11) 0.0858(5) 0.094(4) Uani 0.401(7) 1 d D U . A 1
C15A C 0.4848(13) 0.1842(12) 0.1039(6) 0.091(4) Uani 0.401(7) 1 d D U . A 1
C23A C 0.5558(17) 0.2803(16) 0.0762(8) 0.119(6) Uani 0.401(7) 1 d D U . A 1
H23A H 0.6268 0.3273 0.0873 0.143 Uiso 0.401(7) 1 calc R . . A 1
C24A C 0.520(2) 0.304(2) 0.0329(9) 0.111(6) Uani 0.401(7) 1 d D U . A 1
H24A H 0.5670 0.3671 0.0154 0.133 Uiso 0.401(7) 1 calc R . . A 1
C25A C 0.419(2) 0.239(2) 0.0159(8) 0.110(5) Uani 0.401(7) 1 d D U . A 1
H25A H 0.3966 0.2566 -0.0133 0.132 Uiso 0.401(7) 1 calc R . . A 1
C26A C 0.3460(17) 0.1428(17) 0.0423(7) 0.108(5) Uani 0.401(7) 1 d D U . A 1
H26A H 0.2754 0.0971 0.0304 0.130 Uiso 0.401(7) 1 calc R . . A 1
N3A N 0.5183(10) 0.1449(8) 0.1455(4) 0.089(3) Uani 0.401(7) 1 d D U . A 1
C16A C 0.6229(14) 0.1733(12) 0.1529(7) 0.105(6) Uani 0.401(7) 1 d D U . A 1
O2A O 0.7009(14) 0.211(2) 0.1187(7) 0.127(4) Uani 0.401(7) 1 d D U . A 1
C17A C 0.6631(10) 0.1738(9) 0.1998(7) 0.111(5) Uani 0.401(7) 1 d D U . A 1
C18A C 0.6192(17) 0.1961(18) 0.2410(7) 0.138(6) Uani 0.401(7) 1 d D U . A 1
H18A H 0.5624 0.2100 0.2345 0.165 Uiso 0.401(7) 1 calc R . . A 1
C19A C 0.647(2) 0.201(2) 0.2903(7) 0.158(8) Uani 0.401(7) 1 d D U . A 1
H19A H 0.6114 0.2165 0.3152 0.189 Uiso 0.401(7) 1 calc R . . A 1
C20A C 0.731(2) 0.180(2) 0.2990(9) 0.196(9) Uani 0.401(7) 1 d D U . A 1
H20A H 0.7557 0.1808 0.3310 0.235 Uiso 0.401(7) 1 calc R . . A 1
C21A C 0.780(2) 0.157(2) 0.2598(8) 0.182(10) Uani 0.401(7) 1 d D U . A 1
H21A H 0.8363 0.1426 0.2663 0.218 Uiso 0.401(7) 1 calc R . . A 1
C22A C 0.7473(15) 0.1535(19) 0.2113(9) 0.146(7) Uani 0.401(7) 1 d D U . A 1
H22A H 0.7824 0.1377 0.1863 0.175 Uiso 0.401(7) 1 calc R . . A 1
Co2B Co 0.1919(5) 0.0000 0.1667 0.0764(11) Uani 0.599(7) 2 d DS TU P A 2
N2B N 0.0675(10) -0.1336(8) 0.1351(4) 0.078(3) Uani 0.599(7) 1 d D . . A 2
C1B C -0.0374(15) -0.1710(13) 0.1421(7) 0.108(5) Uani 0.599(7) 1 d D . . A 2
O1B O -0.1077(12) -0.2007(17) 0.1049(6) 0.126(7) Uani 0.599(7) 1 d D . . A 2
C2B C -0.0733(15) -0.1455(17) 0.1897(6) 0.106(4) Uani 0.599(7) 1 d D . . A 2
C3B C -0.012(2) -0.129(3) 0.2312(6) 0.131(6) Uani 0.599(7) 1 d D . . A 2
H3B H 0.0575 -0.1219 0.2304 0.157 Uiso 0.599(7) 1 calc R . . A 2
C4B C -0.062(3) -0.124(4) 0.2755(8) 0.179(11) Uani 0.599(7) 1 d D . . A 2
H4B H -0.0284 -0.1242 0.3050 0.215 Uiso 0.599(7) 1 calc R . . A 2
C5B C -0.155(2) -0.119(3) 0.2779(9) 0.149(9) Uani 0.599(7) 1 d D . . A 2
H5B H -0.1822 -0.1103 0.3078 0.178 Uiso 0.599(7) 1 calc R . . A 2
C6B C -0.208(2) -0.128(3) 0.2352(9) 0.143(9) Uani 0.599(7) 1 d D . . A 2
H6B H -0.2726 -0.1249 0.2353 0.172 Uiso 0.599(7) 1 calc R . . A 2
C7B C -0.166(2) -0.141(3) 0.1908(8) 0.130(7) Uani 0.599(7) 1 d D . . A 2
H7B H -0.2027 -0.1462 0.1616 0.156 Uiso 0.599(7) 1 calc R . . A 2
C8B C 0.1051(13) -0.1653(13) 0.0923(6) 0.090(4) Uani 0.599(7) 1 d D U . A 2
C9B C 0.2171(13) -0.1019(12) 0.0817(4) 0.090(3) Uani 0.599(7) 1 d D . . A 2
C10B C 0.2622(17) -0.1165(18) 0.0380(7) 0.116(6) Uani 0.599(7) 1 d D . . A 2
H10B H 0.3314 -0.0636 0.0270 0.139 Uiso 0.599(7) 1 calc R . . A 2
C11B C 0.1983(16) -0.214(2) 0.0116(11) 0.137(7) Uani 0.599(7) 1 d D . . A 2
H11B H 0.2311 -0.2383 -0.0111 0.165 Uiso 0.599(7) 1 calc R . . A 2
C12B C 0.0846(16) -0.275(2) 0.0198(8) 0.123(8) Uani 0.599(7) 1 d D . . A 2
H12B H 0.0405 -0.3340 -0.0008 0.148 Uiso 0.599(7) 1 calc R . . A 2
C13B C 0.0372(17) -0.2480(15) 0.0589(6) 0.103(7) Uani 0.599(7) 1 d D . . A 2
H13B H -0.0386 -0.2844 0.0626 0.123 Uiso 0.599(7) 1 calc R . . A 2
N1B N 0.2846(10) -0.0005(8) 0.1102(3) 0.085(3) Uani 0.599(7) 1 d D . . A 2
Co1B Co 0.3813(5) 0.0000 0.1667 0.0880(12) Uani 0.599(7) 2 d DS T P A 2
C14B C 0.3494(13) 0.0943(10) 0.0801(4) 0.094(4) Uani 0.599(7) 1 d D . . A 2
C15B C 0.4564(13) 0.1671(13) 0.0950(6) 0.091(4) Uani 0.599(7) 1 d D . . A 2
C23B C 0.5193(18) 0.2624(16) 0.0654(7) 0.119(6) Uani 0.599(7) 1 d D . . A 2
H23B H 0.5938 0.3077 0.0716 0.143 Uiso 0.599(7) 1 calc R . . A 2
C24B C 0.4697(19) 0.2877(18) 0.0274(8) 0.111(6) Uani 0.599(7) 1 d D . . A 2
H24B H 0.5093 0.3543 0.0110 0.133 Uiso 0.599(7) 1 calc R . . A 2
C25B C 0.367(2) 0.2190(18) 0.0140(7) 0.110(5) Uani 0.599(7) 1 d D . . A 2
H25B H 0.3362 0.2359 -0.0125 0.132 Uiso 0.599(7) 1 calc R . . A 2
C26B C 0.3041(17) 0.1194(17) 0.0403(6) 0.108(5) Uani 0.599(7) 1 d D . . A 2
H26B H 0.2322 0.0708 0.0308 0.130 Uiso 0.599(7) 1 calc R . . A 2
N3B N 0.4961(10) 0.1382(8) 0.1379(4) 0.089(3) Uani 0.599(7) 1 d D . . A 2
C16B C 0.5763(16) 0.2126(12) 0.1660(6) 0.105(6) Uani 0.599(7) 1 d D . . A 2
O2B O 0.6255(14) 0.3209(11) 0.1603(6) 0.127(4) Uani 0.599(7) 1 d D . . A 2
C17B C 0.6220(11) 0.1824(10) 0.2042(6) 0.111(5) Uani 0.599(7) 1 d D . . A 2
C18B C 0.6611(9) 0.2459(16) 0.2463(5) 0.138(6) Uani 0.599(7) 1 d D . . A 2
H18B H 0.6551 0.3088 0.2465 0.165 Uiso 0.599(7) 1 calc R . . A 2
C19B C 0.7078(12) 0.2304(18) 0.2883(7) 0.158(8) Uani 0.599(7) 1 d D . . A 2
H19B H 0.7316 0.2788 0.3148 0.189 Uiso 0.599(7) 1 calc R . . A 2
C20B C 0.7159(17) 0.1362(17) 0.2872(9) 0.196(9) Uani 0.599(7) 1 d D . . A 2
H20B H 0.7462 0.1187 0.3137 0.235 Uiso 0.599(7) 1 calc R . . A 2
C21B C 0.6785(17) 0.068(2) 0.2463(8) 0.182(10) Uani 0.599(7) 1 d D . . A 2
H21B H 0.6845 0.0055 0.2461 0.218 Uiso 0.599(7) 1 calc R . . A 2
C22B C 0.6326(15) 0.0897(14) 0.2056(8) 0.146(7) Uani 0.599(7) 1 d D . . A 2
H22B H 0.6088 0.0414 0.1791 0.175 Uiso 0.599(7) 1 calc R . . A 2
C27 C 0.009(2) 0.5675(15) 0.1813(7) 0.150(7) Uani 1 1 d D . . . .
H27A H 0.0822 0.6141 0.1941 0.180 Uiso 1 1 calc R . . . .
H27B H -0.0041 0.6098 0.1566 0.180 Uiso 1 1 calc R . . . .
C28 C -0.069(2) 0.544(2) 0.2219(9) 0.220(13) Uani 1 1 d . . . . .
H28A H -0.1357 0.5385 0.2092 0.331 Uiso 1 1 calc GR . . . .
H28B H -0.0375 0.6026 0.2457 0.331 Uiso 1 1 calc GR . . . .
H28C H -0.0860 0.4763 0.2375 0.331 Uiso 1 1 calc GR . . . .
C29 C -0.103(2) 0.401(2) 0.1342(11) 0.220(13) Uani 1 1 d D . . . .
H29A H -0.1592 0.3774 0.1595 0.264 Uiso 1 1 calc R . . . .
H29B H -0.1062 0.3357 0.1202 0.264 Uiso 1 1 calc R . . . .
C30 C -0.126(2) 0.465(3) 0.0929(10) 0.228(13) Uani 1 1 d . . . . .
H30A H -0.0814 0.4730 0.0646 0.341 Uiso 1 1 calc GR . . . .
H30B H -0.1079 0.5360 0.1050 0.341 Uiso 1 1 calc GR . . . .
H30C H -0.2019 0.4248 0.0839 0.341 Uiso 1 1 calc GR . . . .
C31 C 0.0975(19) 0.517(2) 0.1194(8) 0.191(10) Uani 1 1 d D . . . .
H31A H 0.1672 0.5498 0.1367 0.230 Uiso 1 1 calc R . . . .
H31B H 0.0952 0.5734 0.1001 0.230 Uiso 1 1 calc R . . . .
C32 C 0.090(3) 0.423(3) 0.0831(10) 0.256(15) Uani 1 1 d . . . . .
H32A H 0.1541 0.4538 0.0623 0.384 Uiso 1 1 calc GR . . . .
H32B H 0.0256 0.3962 0.0630 0.384 Uiso 1 1 calc GR . . . .
H32C H 0.0868 0.3641 0.1021 0.384 Uiso 1 1 calc GR . . . .
C33 C 0.007(2) 0.3916(16) 0.1911(8) 0.200(9) Uani 1 1 d D U . . .
H33A H -0.0003 0.3285 0.1733 0.241 Uiso 1 1 calc R . . . .
H33B H -0.0539 0.3666 0.2138 0.241 Uiso 1 1 calc R . . . .
C34 C 0.115(3) 0.446(2) 0.2193(11) 0.251(13) Uani 1 1 d . U . . .
H34A H 0.1748 0.4761 0.1964 0.376 Uiso 1 1 calc GR . . . .
H34B H 0.1188 0.3933 0.2400 0.376 Uiso 1 1 calc GR . . . .
H34C H 0.1184 0.5045 0.2392 0.376 Uiso 1 1 calc GR . . . .
N4 N 0.0068(14) 0.4727(10) 0.1561(5) 0.140(5) Uani 1 1 d D U . . .
C1S C 0.823(3) 0.823(3) 0.0000 0.183(12) Uani 1 2 d S TU P . .
H1SA H 0.8456 0.8449 0.0333 0.274 Uiso 0.5 1 calc . . . B -1
H1SB H 0.8129 0.8776 -0.0164 0.274 Uiso 0.5 1 calc . . . C -1
H1SC H 0.8773 0.8133 -0.0169 0.274 Uiso 0.5 1 calc . . . D -1
C2S C 0.724(3) 0.724(3) 0.0000 0.183(10) Uani 1 2 d S TU P . .
N3S N 0.644(3) 0.644(3) 0.0000 0.214(13) Uani 1 2 d S TU P . .

loop_
_atom_site_aniso_label
_atom_site_aniso_U_11
_atom_site_aniso_U_22
_atom_site_aniso_U_33
_atom_site_aniso_U_23
_atom_site_aniso_U_13
_atom_site_aniso_U_12
Co2A 0.099(2) 0.0706(15) 0.0498(10) 0.0057(10) 0.0028(5) 0.0353(7)
N2A 0.107(10) 0.073(7) 0.051(6) 0.009(5) 0.014(6) 0.043(7)
C1A 0.099(9) 0.103(10) 0.091(7) -0.008(6) 0.008(6) 0.027(8)
O1A 0.118(9) 0.127(12) 0.122(7) -0.027(8) -0.013(7) 0.052(8)
C2A 0.108(5) 0.104(6) 0.094(5) 0.000(4) 0.006(3) 0.044(4)
C3A 0.144(11) 0.171(17) 0.087(6) 0.000(6) 0.008(5) 0.086(12)
C4A 0.197(17) 0.30(3) 0.094(8) -0.024(10) -0.001(8) 0.16(2)
C5A 0.152(15) 0.20(2) 0.109(11) -0.003(13) 0.012(9) 0.097(18)
C6A 0.147(13) 0.18(2) 0.111(11) 0.004(13) 0.015(9) 0.086(16)
C7A 0.130(9) 0.156(17) 0.105(10) 0.009(10) 0.012(8) 0.072(11)
C8A 0.114(7) 0.080(5) 0.076(6) -0.008(4) 0.005(5) 0.047(5)
C9A 0.121(8) 0.083(7) 0.070(6) -0.004(5) 0.004(5) 0.055(6)
C10A 0.146(11) 0.127(10) 0.088(9) -0.016(7) 0.008(8) 0.079(9)
C11A 0.166(14) 0.141(12) 0.107(8) -0.034(8) 0.003(10) 0.079(10)
C12A 0.161(14) 0.124(10) 0.099(9) -0.030(8) -0.008(10) 0.082(10)
C13A 0.138(11) 0.090(7) 0.088(8) -0.019(6) -0.015(9) 0.063(8)
N1A 0.109(9) 0.071(6) 0.067(6) 0.021(5) 0.016(6) 0.039(7)
Co1A 0.095(2) 0.0819(17) 0.0822(15) 0.0314(12) 0.0157(6) 0.0410(9)
C14A 0.119(8) 0.078(7) 0.068(5) 0.019(5) 0.015(5) 0.037(6)
C15A 0.116(8) 0.074(7) 0.066(6) 0.023(5) 0.020(5) 0.037(6)
C23A 0.126(9) 0.100(8) 0.089(8) 0.044(7) 0.004(7) 0.024(7)
C24A 0.114(9) 0.109(9) 0.083(7) 0.045(6) 0.016(7) 0.036(8)
C25A 0.113(8) 0.111(7) 0.090(6) 0.030(5) 0.013(5) 0.044(5)
C26A 0.121(9) 0.109(8) 0.072(6) 0.032(6) 0.017(6) 0.041(7)
N3A 0.099(6) 0.069(6) 0.077(5) 0.025(5) 0.021(4) 0.025(5)
C16A 0.098(7) 0.078(13) 0.115(7) 0.025(7) 0.017(5) 0.026(6)
O2A 0.125(8) 0.090(9) 0.134(8) 0.026(7) 0.039(6) 0.030(7)
C17A 0.105(7) 0.099(7) 0.120(5) 0.012(4) 0.005(4) 0.044(5)
C18A 0.137(7) 0.137(7) 0.142(6) 0.005(4) 0.001(4) 0.072(5)
C19A 0.166(16) 0.12(2) 0.163(9) 0.005(8) -0.020(8) 0.057(17)
C20A 0.201(12) 0.202(16) 0.201(10) -0.003(8) -0.034(7) 0.113(11)
C21A 0.179(17) 0.16(2) 0.204(12) -0.005(11) -0.033(9) 0.079(18)
C22A 0.117(10) 0.118(17) 0.199(12) -0.002(11) -0.017(8) 0.057(12)
Co2B 0.099(2) 0.0706(15) 0.0498(10) 0.0057(10) 0.0028(5) 0.0353(7)
N2B 0.107(10) 0.073(7) 0.051(6) 0.009(5) 0.014(6) 0.043(7)
C1B 0.099(9) 0.103(10) 0.091(7) -0.008(6) 0.008(6) 0.027(8)
O1B 0.118(9) 0.127(12) 0.122(7) -0.027(8) -0.013(7) 0.052(8)
C2B 0.108(5) 0.104(6) 0.094(5) 0.000(4) 0.006(3) 0.044(4)
C3B 0.144(11) 0.171(17) 0.087(6) 0.000(6) 0.008(5) 0.086(12)
C4B 0.197(17) 0.30(3) 0.094(8) -0.024(10) -0.001(8) 0.16(2)
C5B 0.152(15) 0.20(2) 0.109(11) -0.003(13) 0.012(9) 0.097(18)
C6B 0.147(13) 0.18(2) 0.111(11) 0.004(13) 0.015(9) 0.086(16)
C7B 0.130(9) 0.156(17) 0.105(10) 0.009(10) 0.012(8) 0.072(11)
C8B 0.114(7) 0.080(5) 0.076(6) -0.008(4) 0.005(5) 0.047(5)
C9B 0.121(8) 0.083(7) 0.070(6) -0.004(5) 0.004(5) 0.055(6)
C10B 0.146(11) 0.127(10) 0.088(9) -0.016(7) 0.008(8) 0.079(9)
C11B 0.166(14) 0.141(12) 0.107(8) -0.034(8) 0.003(10) 0.079(10)
C12B 0.161(14) 0.124(10) 0.099(9) -0.030(8) -0.008(10) 0.082(10)
C13B 0.138(11) 0.090(7) 0.088(8) -0.019(6) -0.015(9) 0.063(8)
N1B 0.109(9) 0.071(6) 0.067(6) 0.021(5) 0.016(6) 0.039(7)
Co1B 0.095(2) 0.0819(17) 0.0822(15) 0.0314(12) 0.0157(6) 0.0410(9)
C14B 0.119(8) 0.078(7) 0.068(5) 0.019(5) 0.015(5) 0.037(6)
C15B 0.116(8) 0.074(7) 0.066(6) 0.023(5) 0.020(5) 0.037(6)
C23B 0.126(9) 0.100(8) 0.089(8) 0.044(7) 0.004(7) 0.024(7)
C24B 0.114(9) 0.109(9) 0.083(7) 0.045(6) 0.016(7) 0.036(8)
C25B 0.113(8) 0.111(7) 0.090(6) 0.030(5) 0.013(5) 0.044(5)
C26B 0.121(9) 0.109(8) 0.072(6) 0.032(6) 0.017(6) 0.041(7)
N3B 0.099(6) 0.069(6) 0.077(5) 0.025(5) 0.021(4) 0.025(5)
C16B 0.098(7) 0.078(13) 0.115(7) 0.025(7) 0.017(5) 0.026(6)
O2B 0.125(8) 0.090(9) 0.134(8) 0.026(7) 0.039(6) 0.030(7)
C17B 0.105(7) 0.099(7) 0.120(5) 0.012(4) 0.005(4) 0.044(5)
C18B 0.137(7) 0.137(7) 0.142(6) 0.005(4) 0.001(4) 0.072(5)
C19B 0.166(16) 0.12(2) 0.163(9) 0.005(8) -0.020(8) 0.057(17)
C20B 0.201(12) 0.202(16) 0.201(10) -0.003(8) -0.034(7) 0.113(11)
C21B 0.179(17) 0.16(2) 0.204(12) -0.005(11) -0.033(9) 0.079(18)
C22B 0.117(10) 0.118(17) 0.199(12) -0.002(11) -0.017(8) 0.057(12)
C27 0.181(19) 0.132(15) 0.141(14) 0.005(13) 0.027(14) 0.083(14)
C28 0.22(3) 0.19(2) 0.21(2) -0.06(2) 0.06(2) 0.07(2)
C29 0.27(4) 0.106(16) 0.24(3) -0.006(18) 0.01(3) 0.06(2)
C30 0.18(2) 0.24(4) 0.23(3) -0.03(3) 0.02(2) 0.08(2)
C31 0.21(2) 0.23(3) 0.19(2) 0.04(2) 0.09(2) 0.15(2)
C32 0.27(4) 0.30(4) 0.23(3) -0.05(3) 0.05(2) 0.16(3)
C33 0.30(2) 0.120(12) 0.164(15) -0.001(10) 0.002(14) 0.090(14)
C34 0.33(3) 0.149(19) 0.24(2) 0.007(17) -0.05(2) 0.096(18)
N4 0.176(14) 0.090(8) 0.130(10) -0.012(7) 0.033(10) 0.048(9)
C1S 0.205(12) 0.205(12) 0.109(16) -0.013(11) 0.013(11) 0.079(14)
C2S 0.186(10) 0.186(10) 0.183(13) -0.002(5) 0.002(5) 0.096(7)
N3S 0.206(12) 0.206(12) 0.20(3) -0.035(12) 0.035(12) 0.083(14)

loop_
_atom_type_symbol
_atom_type_description
_atom_type_scat_dispersion_real
_atom_type_scat_dispersion_imag
_atom_type_scat_source
C C 0.0033 0.0016 'International Tables Vol C Tables 4.2.6.8 and 6.1.1.4'
H H 0.0000 0.0000 'International Tables Vol C Tables 4.2.6.8 and 6.1.1.4'
Co Co 0.3494 0.9721 'International Tables Vol C Tables 4.2.6.8 and 6.1.1.4'
N N 0.0061 0.0033 'International Tables Vol C Tables 4.2.6.8 and 6.1.1.4'
O O 0.0106 0.0060 'International Tables Vol C Tables 4.2.6.8 and 6.1.1.4'

loop_
_geom_angle_atom_site_label_1
_geom_angle_atom_site_label_2
_geom_angle_atom_site_label_3
_geom_angle
_geom_angle_site_symmetry_1
_geom_angle_site_symmetry_3
N2A Co2A N2A 133.0(7) 6 .
N2A Co2A N1A 125.8(4) 6 .
N2A Co2A N1A 86.2(4) . .
N2A Co2A N1A 125.8(4) . 6
N2A Co2A N1A 86.2(4) 6 6
N2A Co2A Co1A 113.5(3) . .
N2A Co2A Co1A 113.5(3) 6 .
N1A Co2A N1A 99.0(6) 6 .
N1A Co2A Co1A 49.5(3) . .
N1A Co2A Co1A 49.5(3) 6 .
C1A N2A Co2A 126.9(10) . .
C1A N2A C8A 121.2(12) . .
C8A N2A Co2A 110.3(9) . .
N2A C1A O1A 122.3(16) . .
N2A C1A C2A 118.9(14) . .
O1A C1A C2A 116.4(15) . .
C3A C2A C1A 119.3(15) . .
C7A C2A C1A 118.7(16) . .
C7A C2A C3A 121.1(18) . .
C2A C3A H3A 122.5 . .
C2A C3A C4A 114.9(19) . .
C4A C3A H3A 122.5 . .
C3A C4A H4A 117.8 . .
C5A C4A C3A 124.5(19) . .
C5A C4A H4A 117.8 . .
C4A C5A H5A 121.4 . .
C6A C5A C4A 117(2) . .
C6A C5A H5A 121.4 . .
C5A C6A H6A 119.9 . .
C5A C6A C7A 120(2) . .
C7A C6A H6A 119.9 . .
C2A C7A C6A 121(2) . .
C2A C7A H7A 119.6 . .
C6A C7A H7A 119.6 . .
C9A C8A N2A 116.1(10) . .
C9A C8A C13A 118.2(14) . .
C13A C8A N2A 124.8(14) . .
C8A C9A C10A 121.9(13) . .
C8A C9A N1A 119.0(10) . .
C10A C9A N1A 117.3(13) . .
C9A C10A H10A 121.3 . .
C11A C10A C9A 117.4(16) . .
C11A C10A H10A 121.3 . .
C10A C11A H11A 120.1 . .
C12A C11A C10A 119.8(16) . .
C12A C11A H11A 120.1 . .
C11A C12A H12A 119.9 . .
C11A C12A C13A 120.1(17) . .
C13A C12A H12A 119.9 . .
C8A C13A H13A 120.3 . .
C12A C13A C8A 119.5(16) . .
C12A C13A H13A 120.3 . .
Co2A N1A Co1A 82.0(3) . .
C9A N1A Co2A 107.4(8) . .
C9A N1A Co1A 120.0(6) . .
C14A N1A Co2A 122.8(7) . .
C14A N1A C9A 113.6(9) . .
C14A N1A Co1A 108.1(8) . .
N1A Co1A Co2A 48.4(3) 6 .
N1A Co1A Co2A 48.4(3) . .
N1A Co1A N1A 96.9(6) 6 .
N3A Co1A Co2A 109.1(3) 6 .
N3A Co1A Co2A 109.1(3) . .
N3A Co1A N1A 85.5(4) . .
N3A Co1A N1A 120.7(4) . 6
N3A Co1A N1A 120.7(4) 6 .
N3A Co1A N1A 85.5(4) 6 6
N3A Co1A N3A 141.9(6) 6 .
C15A C14A N1A 118.1(11) . .
C26A C14A N1A 121.3(13) . .
C26A C14A C15A 120.4(10) . .
C14A C15A C23A 117.6(11) . .
C14A C15A N3A 117.2(10) . .
C23A C15A N3A 124.7(13) . .
C15A C23A H23A 119.8 . .
C24A C23A C15A 120.5(17) . .
C24A C23A H23A 119.8 . .
C23A C24A H24A 119.2 . .
C25A C24A C23A 121.5(16) . .
C25A C24A H24A 119.2 . .
C24A C25A H25A 120.1 . .
C24A C25A C26A 119.8(17) . .
C26A C25A H25A 120.1 . .
C14A C26A C25A 120.2(17) . .
C14A C26A H26A 119.9 . .
C25A C26A H26A 119.9 . .
C15A N3A Co1A 111.0(8) . .
C16A N3A Co1A 120.1(9) . .
C16A N3A C15A 121.8(11) . .
N3A C16A C17A 121.6(10) . .
O2A C16A N3A 125.7(17) . .
O2A C16A C17A 112.6(13) . .
C18A C17A C16A 120.9(12) . .
C22A C17A C16A 126.3(12) . .
C22A C17A C18A 112.9(18) . .
C17A C18A H18A 115.0 . .
C19A C18A C17A 130.1(18) . .
C19A C18A H18A 115.0 . .
C18A C19A H19A 123.0 . .
C20A C19A C18A 114(2) . .
C20A C19A H19A 123.0 . .
C19A C20A H20A 120.3 . .
C19A C20A C21A 119(2) . .
C21A C20A H20A 120.3 . .
C20A C21A H21A 118.4 . .
C22A C21A C20A 123(2) . .
C22A C21A H21A 118.4 . .
C17A C22A H22A 119.8 . .
C21A C22A C17A 121(2) . .
C21A C22A H22A 119.7 . .
N2B Co2B N2B 132.4(7) 6 .
N2B Co2B N1B 86.3(4) 6 6
N2B Co2B N1B 86.3(4) . .
N2B Co2B N1B 126.1(4) . 6
N2B Co2B N1B 126.1(4) 6 .
N2B Co2B Co1B 113.8(3) 6 .
N2B Co2B Co1B 113.8(3) . .
N1B Co2B N1B 99.1(6) 6 .
N1B Co2B Co1B 49.5(3) . .
N1B Co2B Co1B 49.5(3) 6 .
C1B N2B Co2B 126.4(10) . .
C1B N2B C8B 120.6(12) . .
C8B N2B Co2B 110.6(8) . .
N2B C1B O1B 121.9(15) . .
N2B C1B C2B 118.6(14) . .
O1B C1B C2B 116.5(15) . .
C3B C2B C1B 119.5(16) . .
C7B C2B C1B 119.1(16) . .
C7B C2B C3B 121.4(18) . .
C2B C3B H3B 122.5 . .
C2B C3B C4B 114.9(19) . .
C4B C3B H3B 122.5 . .
C3B C4B H4B 117.8 . .
C5B C4B C3B 124.4(19) . .
C5B C4B H4B 117.8 . .
C4B C5B H5B 121.4 . .
C6B C5B C4B 117(2) . .
C6B C5B H5B 121.4 . .
C5B C6B H6B 119.8 . .
C5B C6B C7B 120(2) . .
C7B C6B H6B 119.8 . .
C2B C7B C6B 121(2) . .
C2B C7B H7B 119.5 . .
C6B C7B H7B 119.5 . .
C9B C8B N2B 116.2(9) . .
C9B C8B C13B 118.4(13) . .
C13B C8B N2B 125.1(14) . .
C8B C9B C10B 121.9(13) . .
C8B C9B N1B 118.9(10) . .
C10B C9B N1B 117.6(13) . .
C9B C10B H10B 121.4 . .
C11B C10B C9B 117.2(15) . .
C11B C10B H10B 121.4 . .
C10B C11B H11B 120.2 . .
C12B C11B C10B 119.6(16) . .
C12B C11B H11B 120.2 . .
C11B C12B H12B 119.9 . .
C11B C12B C13B 120.2(17) . .
C13B C12B H12B 119.9 . .
C8B C13B H13B 120.2 . .
C12B C13B C8B 119.7(16) . .
C12B C13B H13B 120.2 . .
Co2B N1B Co1B 82.0(3) . .
C9B N1B Co2B 107.3(8) . .
C9B N1B Co1B 120.0(6) . .
C14B N1B Co2B 122.8(7) . .
C14B N1B C9B 113.7(8) . .
C14B N1B Co1B 108.1(8) . .
N1B Co1B Co2B 48.5(3) . .
N1B Co1B Co2B 48.5(3) 6 .
N1B Co1B N1B 97.0(6) 6 .
N3B Co1B Co2B 109.1(3) 6 .
N3B Co1B Co2B 109.1(3) . .
N3B Co1B N1B 85.5(4) 6 6
N3B Co1B N1B 120.8(3) 6 .
N3B Co1B N1B 85.5(4) . .
N3B Co1B N1B 120.8(3) . 6
N3B Co1B N3B 141.8(6) 6 .
C15B C14B N1B 118.0(11) . .
C26B C14B N1B 121.4(14) . .
C26B C14B C15B 120.3(10) . .
C14B C15B C23B 117.5(11) . .
C14B C15B N3B 117.3(10) . .
C23B C15B N3B 125.2(13) . .
C15B C23B H23B 119.9 . .
C24B C23B C15B 120.3(17) . .
C24B C23B H23B 119.9 . .
C23B C24B H24B 119.3 . .
C25B C24B C23B 121.4(16) . .
C25B C24B H24B 119.3 . .
C24B C25B H25B 120.1 . .
C24B C25B C26B 119.8(17) . .
C26B C25B H25B 120.1 . .
C14B C26B C25B 120.2(17) . .
C14B C26B H26B 119.9 . .
C25B C26B H26B 119.9 . .
C15B N3B Co1B 111.0(8) . .
C16B N3B Co1B 120.4(9) . .
C16B N3B C15B 122.6(12) . .
N3B C16B O2B 125.9(17) . .
N3B C16B C17B 121.7(10) . .
O2B C16B C17B 112.3(13) . .
C18B C17B C16B 120.8(12) . .
C22B C17B C16B 126.3(12) . .
C22B C17B C18B 112.9(18) . .
C17B C18B H18B 115.0 . .
C19B C18B C17B 130.1(18) . .
C19B C18B H18B 115.0 . .
C18B C19B H19B 123.0 . .
C20B C19B C18B 114(2) . .
C20B C19B H19B 123.0 . .
C19B C20B H20B 120.3 . .
C19B C20B C21B 119(2) . .
C21B C20B H20B 120.3 . .
C20B C21B H21B 118.4 . .
C20B C21B C22B 123(2) . .
C22B C21B H21B 118.4 . .
C17B C22B C21B 121(2) . .
C17B C22B H22B 119.7 . .
C21B C22B H22B 119.7 . .
H27A C27 H27B 107.2 . .
C28 C27 H27A 107.8 . .
C28 C27 H27B 107.8 . .
C28 C27 N4 117.8(18) . .
N4 C27 H27A 107.8 . .
N4 C27 H27B 107.8 . .
C27 C28 H28A 109.5 . .
C27 C28 H28B 109.5 . .
C27 C28 H28C 109.5 . .
H28A C28 H28B 109.5 . .
H28A C28 H28C 109.5 . .
H28B C28 H28C 109.5 . .
H29A C29 H29B 108.2 . .
C30 C29 H29A 109.8 . .
C30 C29 H29B 109.8 . .
N4 C29 H29A 109.8 . .
N4 C29 H29B 109.8 . .
N4 C29 C30 110(2) . .
C29 C30 H30A 109.5 . .
C29 C30 H30B 109.5 . .
C29 C30 H30C 109.5 . .
H30A C30 H30B 109.5 . .
H30A C30 H30C 109.5 . .
H30B C30 H30C 109.5 . .
H31A C31 H31B 107.8 . .
C32 C31 H31A 109.1 . .
C32 C31 H31B 109.1 . .
N4 C31 H31A 109.1 . .
N4 C31 H31B 109.1 . .
N4 C31 C32 112(2) . .
C31 C32 H32A 109.5 . .
C31 C32 H32B 109.5 . .
C31 C32 H32C 109.5 . .
H32A C32 H32B 109.5 . .
H32A C32 H32C 109.5 . .
H32B C32 H32C 109.5 . .
H33A C33 H33B 108.4 . .
C34 C33 H33A 110.0 . .
C34 C33 H33B 110.0 . .
N4 C33 H33A 110.0 . .
N4 C33 H33B 110.0 . .
N4 C33 C34 109(2) . .
C33 C34 H34A 109.5 . .
C33 C34 H34B 109.5 . .
C33 C34 H34C 109.5 . .
H34A C34 H34B 109.5 . .
H34A C34 H34C 109.5 . .
H34B C34 H34C 109.5 . .
C27 N4 C31 108.0(15) . .
C27 N4 C33 112.9(14) . .
C29 N4 C27 110.0(17) . .
C29 N4 C31 113.6(19) . .
C29 N4 C33 97.8(17) . .
C33 N4 C31 114.5(17) . .
H1SA C1S H1SB 109.5 . .
H1SA C1S H1SC 109.5 . .
H1SB C1S H1SC 109.5 . .
C2S C1S H1SA 109.5 . .
C2S C1S H1SB 109.5 . .
C2S C1S H1SC 109.5 . .
N3S C2S C1S 180(3) . .

loop_
_geom_bond_atom_site_label_1
_geom_bond_atom_site_label_2
_geom_bond_distance
_geom_bond_site_symmetry_2
Co2A N2A 2.010(11) 6
Co2A N2A 2.010(11) .
Co2A N1A 2.015(10) 6
Co2A N1A 2.015(10) .
Co2A Co1A 2.666(4) .
N2A C1A 1.303(19) .
N2A C8A 1.438(16) .
C1A O1A 1.327(18) .
C1A C2A 1.49(2) .
C2A C3A 1.37(2) .
C2A C7A 1.34(2) .
C3A H3A 0.9300 .
C3A C4A 1.41(2) .
C4A H4A 0.9300 .
C4A C5A 1.349(18) .
C5A H5A 0.9300 .
C5A C6A 1.348(18) .
C6A H6A 0.9300 .
C6A C7A 1.39(3) .
C7A H7A 0.9300 .
C8A C9A 1.398(19) .
C8A C13A 1.408(10) .
C9A C10A 1.407(10) .
C9A N1A 1.478(16) .
C10A H10A 0.9300 .
C10A C11A 1.403(10) .
C11A H11A 0.9300 .
C11A C12A 1.403(10) .
C12A H12A 0.9300 .
C12A C13A 1.405(10) .
C13A H13A 0.9300 .
N1A Co1A 2.047(10) .
N1A C14A 1.435(11) .
Co1A N1A 2.047(10) 6
Co1A N3A 1.963(9) 6
Co1A N3A 1.963(9) .
C14A C15A 1.390(19) .
C14A C26A 1.387(19) .
C15A C23A 1.428(17) .
C15A N3A 1.438(11) .
C23A H23A 0.9300 .
C23A C24A 1.39(2) .
C24A H24A 0.9300 .
C24A C25A 1.32(3) .
C25A H25A 0.9300 .
C25A C26A 1.42(2) .
C26A H26A 0.9300 .
N3A C16A 1.332(18) .
C16A O2A 1.329(18) .
C16A C17A 1.39(2) .
C17A C18A 1.385(8) .
C17A C22A 1.385(8) .
C18A H18A 0.9300 .
C18A C19A 1.385(8) .
C19A H19A 0.9300 .
C19A C20A 1.385(8) .
C20A H20A 0.9300 .
C20A C21A 1.385(8) .
C21A H21A 0.9300 .
C21A C22A 1.385(8) .
C22A H22A 0.9300 .
Co2B N2B 2.010(10) .
Co2B N2B 2.009(10) 6
Co2B N1B 2.015(10) 6
Co2B N1B 2.015(10) .
Co2B Co1B 2.664(4) .
N2B C1B 1.309(19) .
N2B C8B 1.437(16) .
C1B O1B 1.327(18) .
C1B C2B 1.49(2) .
C2B C3B 1.37(2) .
C2B C7B 1.34(2) .
C3B H3B 0.9300 .
C3B C4B 1.41(2) .
C4B H4B 0.9300 .
C4B C5B 1.349(18) .
C5B H5B 0.9300 .
C5B C6B 1.348(18) .
C6B H6B 0.9300 .
C6B C7B 1.39(3) .
C7B H7B 0.9300 .
C8B C9B 1.398(19) .
C8B C13B 1.406(10) .
C9B C10B 1.407(10) .
C9B N1B 1.477(16) .
C10B H10B 0.9300 .
C10B C11B 1.405(10) .
C11B H11B 0.9300 .
C11B C12B 1.403(10) .
C12B H12B 0.9300 .
C12B C13B 1.405(10) .
C13B H13B 0.9300 .
N1B Co1B 2.048(10) .
N1B C14B 1.434(11) .
Co1B N1B 2.047(10) 6
Co1B N3B 1.963(9) 6
Co1B N3B 1.963(9) .
C14B C15B 1.392(19) .
C14B C26B 1.387(19) .
C15B C23B 1.427(17) .
C15B N3B 1.435(11) .
C23B H23B 0.9300 .
C23B C24B 1.39(2) .
C24B H24B 0.9300 .
C24B C25B 1.33(3) .
C25B H25B 0.9300 .
C25B C26B 1.42(2) .
C26B H26B 0.9300 .
N3B C16B 1.329(17) .
C16B O2B 1.330(18) .
C16B C17B 1.39(2) .
C17B C18B 1.385(8) .
C17B C22B 1.385(8) .
C18B H18B 0.9300 .
C18B C19B 1.385(8) .
C19B H19B 0.9300 .
C19B C20B 1.385(8) .
C20B H20B 0.9300 .
C20B C21B 1.385(8) .
C21B H21B 0.9300 .
C21B C22B 1.385(8) .
C22B H22B 0.9300 .
C27 H27A 0.9700 .
C27 H27B 0.9700 .
C27 C28 1.47(3) .
C27 N4 1.487(11) .
C28 H28A 0.9600 .
C28 H28B 0.9600 .
C28 H28C 0.9600 .
C29 H29A 0.9700 .
C29 H29B 0.9700 .
C29 C30 1.57(3) .
C29 N4 1.486(12) .
C30 H30A 0.9600 .
C30 H30B 0.9600 .
C30 H30C 0.9600 .
C31 H31A 0.9700 .
C31 H31B 0.9700 .
C31 C32 1.60(3) .
C31 N4 1.488(11) .
C32 H32A 0.9600 .
C32 H32B 0.9600 .
C32 H32C 0.9600 .
C33 H33A 0.9700 .
C33 H33B 0.9700 .
C33 C34 1.51(3) .
C33 N4 1.487(11) .
C34 H34A 0.9600 .
C34 H34B 0.9600 .
C34 H34C 0.9600 .
C1S H1SA 0.9600 .
C1S H1SB 0.9600 .
C1S H1SC 0.9600 .
C1S C2S 1.38(5) .
C2S N3S 1.13(4) .

loop_
_geom_torsion_atom_site_label_1
_geom_torsion_atom_site_label_2
_geom_torsion_atom_site_label_3
_geom_torsion_atom_site_label_4
_geom_torsion
Co2A N2A C1A O1A 179(2)
Co2A N2A C1A C2A -20(3)
Co2A N2A C8A C9A -9.8(14)
Co2A N2A C8A C13A 159(2)
Co2A N1A C14A C15A 90.0(14)
Co2A N1A C14A C26A -96.0(13)
N2A C1A C2A C3A -41(3)
N2A C1A C2A C7A 149(3)
N2A C8A C9A C10A 169(2)
N2A C8A C9A N1A 4.4(16)
N2A C8A C13A C12A 179(2)
C1A N2A C8A C9A 156.6(18)
C1A N2A C8A C13A -35(2)
C1A C2A C3A C4A 178(3)
C1A C2A C7A C6A 179(3)
O1A C1A C2A C3A 122(3)
O1A C1A C2A C7A -48(3)
C2A C3A C4A C5A 7(7)
C3A C2A C7A C6A 9(5)
C3A C4A C5A C6A 1(7)
C4A C5A C6A C7A -5(6)
C5A C6A C7A C2A 0(6)
C7A C2A C3A C4A -13(5)
C8A N2A C1A O1A 15(3)
C8A N2A C1A C2A 176.5(16)
C8A C9A C10A C11A 16(4)
C8A C9A N1A Co2A 3.2(11)
C8A C9A N1A Co1A 94.0(12)
C8A C9A N1A C14A -136.0(12)
C9A C8A C13A C12A -12(4)
C9A C10A C11A C12A -18(5)
C9A N1A C14A C15A -137.9(13)
C9A N1A C14A C26A 36.1(16)
C10A C9A N1A Co2A -162(2)
C10A C9A N1A Co1A -71(2)
C10A C9A N1A C14A 59(2)
C10A C11A C12A C13A 5(5)
C11A C12A C13A C8A 10(5)
C13A C8A C9A C10A -1(3)
C13A C8A C9A N1A -165(2)
N1A C9A C10A C11A -180(3)
N1A C14A C15A C23A 174.1(13)
N1A C14A C15A N3A 1.8(19)
N1A C14A C26A C25A -173.9(14)
Co1A N1A C14A C15A -2.2(13)
Co1A N1A C14A C26A 171.9(11)
Co1A N3A C16A O2A 127.1(18)
Co1A N3A C16A C17A -57.7(13)
C14A C15A C23A C24A 0.0(2)
C14A C15A N3A Co1A -0.3(17)
C14A C15A N3A C16A 150.3(14)
C15A C14A C26A C25A 0.0(4)
C15A C23A C24A C25A -0.1(5)
C15A N3A C16A O2A -21(3)
C15A N3A C16A C17A 154.2(11)
C23A C15A N3A Co1A -172.1(11)
C23A C15A N3A C16A -21.4(17)
C23A C24A C25A C26A 0.1(6)
C24A C25A C26A C14A 0.0(6)
C26A C14A C15A C23A 0.0(2)
C26A C14A C15A N3A -172.3(18)
N3A C15A C23A C24A 171.7(19)
N3A C16A C17A C18A -30.6(14)
N3A C16A C17A C22A 149.4(14)
C16A C17A C18A C19A -180.0(2)
C16A C17A C22A C21A -180.0(3)
O2A C16A C17A C18A 145.2(18)
O2A C16A C17A C22A -34.8(18)
C17A C18A C19A C20A 0.0(5)
C18A C17A C22A C21A 0.0(5)
C18A C19A C20A C21A 0.0(6)
C19A C20A C21A C22A 0.0(7)
C20A C21A C22A C17A 0.0(7)
C22A C17A C18A C19A 0.0(3)
Co2B N2B C1B O1B 133.4(16)
Co2B N2B C1B C2B -26(2)
Co2B N2B C8B C9B 1.5(17)
Co2B N2B C8B C13B -173.0(19)
Co2B N1B C14B C15B 88.9(17)
Co2B N1B C14B C26B -84.4(18)
N2B C1B C2B C3B -28(3)
N2B C1B C2B C7B 152(2)
N2B C8B C9B C10B -172.8(19)
N2B C8B C9B N1B -8.1(19)
N2B C8B C13B C12B -177(2)
C1B N2B C8B C9B 164.9(15)
C1B N2B C8B C13B -10(2)
C1B C2B C3B C4B -170(3)
C1B C2B C7B C6B 174(3)
O1B C1B C2B C3B 171(2)
O1B C1B C2B C7B -8(3)
C2B C3B C4B C5B -9(6)
C3B C2B C7B C6B -5(4)
C3B C4B C5B C6B 5(6)
C4B C5B C6B C7B 0(5)
C5B C6B C7B C2B 0(5)
C7B C2B C3B C4B 9(4)
C8B N2B C1B O1B -27.1(19)
C8B N2B C1B C2B 173.4(17)
C8B C9B C10B C11B -16(3)
C8B C9B N1B Co2B 10.1(12)
C8B C9B N1B Co1B 100.7(12)
C8B C9B N1B C14B -129.1(13)
C9B C8B C13B C12B 9(3)
C9B C10B C11B C12B 20(4)
C9B N1B C14B C15B -139.1(16)
C9B N1B C14B C26B 47.6(19)
C10B C9B N1B Co2B 175.4(16)
C10B C9B N1B Co1B -94.0(16)
C10B C9B N1B C14B 36(2)
C10B C11B C12B C13B -9(5)
C11B C12B C13B C8B -5(4)
C13B C8B C9B C10B 2(3)
C13B C8B C9B N1B 166.8(17)
N1B C9B C10B C11B 179(2)
N1B C14B C15B C23B -178.6(16)
N1B C14B C15B N3B 4(3)
N1B C14B C26B C25B 173.9(18)
Co1B N1B C14B C15B -3.1(17)
Co1B N1B C14B C26B -176.4(16)
Co1B N3B C16B O2B -146.5(17)
Co1B N3B C16B C17B 37(2)
C14B C15B C23B C24B 9(3)
C14B C15B N3B Co1B -2(2)
C14B C15B N3B C16B -155.0(17)
C15B C14B C26B C25B 1(3)
C15B C23B C24B C25B -8(4)
C15B N3B C16B O2B 4(3)
C15B N3B C16B C17B -172.7(16)
C23B C15B N3B Co1B -179.8(19)
C23B C15B N3B C16B 27(3)
C23B C24B C25B C26B 3(4)
C24B C25B C26B C14B 1(4)
C26B C14B C15B C23B -5(3)
C26B C14B C15B N3B 177.1(18)
N3B C15B C23B C24B -174(2)
N3B C16B C17B C18B -147.9(12)
N3B C16B C17B C22B 31(2)
C16B C17B C18B C19B 179.2(15)
C16B C17B C22B C21B -179.1(16)
O2B C16B C17B C18B 35(2)
O2B C16B C17B C22B -145.8(14)
C17B C18B C19B C20B 0.00(9)
C18B C17B C22B C21B 0.0(2)
C18B C19B C20B C21B 0.0(2)
C19B C20B C21B C22B 0.0(3)
C20B C21B C22B C17B 0.0(3)
C22B C17B C18B C19B 0.00(9)
C28 C27 N4 C29 60(3)
C28 C27 N4 C31 -176(2)
C28 C27 N4 C33 -48(3)
C30 C29 N4 C27 64(3)
C30 C29 N4 C31 -57(3)
C30 C29 N4 C33 -178(2)
C32 C31 N4 C27 -169(2)
C32 C31 N4 C29 -47(3)
C32 C31 N4 C33 64(3)
C34 C33 N4 C27 -64(3)
C34 C33 N4 C29 -180(2)
C34 C33 N4 C31 60(3)

loop_
_twin_individual_id
_twin_individual_mass_fraction_refined
1 0.49(8)
2 0.51(8)
